data_2238745
loop_
_publ_author_name
'Zeng, Ling-Zhen'
'Wu, Yun-Ying'
'Tian, Guang-Xuan'
'Li, Zhen'

_publ_section_title
;
 [1,1'-Bis(diphenylphosphanyl)cobaltocenium-\k^2^<i>P</i>,<i>P</i>'](\h^5^-cyclopentadienyl){2-[4-(4-ethynylphenyl)phenyl]ethynyl-\k<i>C</i>}ruthenium(II)
 hexafluoridophosphate
;
_journal_issue 11
_journal_name_full 'Acta Crystallographica Section E'
_journal_page_first m607
_journal_paper_doi 10.1107/S1600536813028195
_journal_volume 69
_journal_year 2013
_chemical_formula_iupac '[Co Ru (C5 H5) (C16 H9) (C17 H14 P)2] P F6'
_chemical_formula_moiety 'C55 H42 Co P2 Ru, F6 P'
_chemical_formula_sum 'C55 H42 Co F6 P3 Ru'
_chemical_formula_weight 1069.80
_chemical_name_systematic
;[1,1'-Bis(diphenylphosphanyl)cobaltocenium-\k^2^<i>P</i>,<i>P</i>'](\h^5^-cyclopentadienyl){2-[4-(4-ethynylphenyl)phenyl]ethynyl-\k<i>C</i>}ruthenium(II)
hexafluoridophosphate
;
_space_group_IT_number 14
_symmetry_cell_setting monoclinic
_symmetry_space_group_name_Hall '-P 2ybc'
_symmetry_space_group_name_H-M 'P 1 21/c 1'
_atom_sites_solution_hydrogens geom
_atom_sites_solution_primary direct
_atom_sites_solution_secondary difmap
_audit_creation_method SHELXL-97
_cell_angle_alpha 90.00
_cell_angle_beta 92.937(2)
_cell_angle_gamma 90.00
_cell_formula_units_Z 4
_cell_length_a 14.481(5)
_cell_length_b 22.052(7)
_cell_length_c 14.482(5)
_cell_measurement_reflns_used 9162
_cell_measurement_temperature 292(2)
_cell_measurement_theta_max 24.76
_cell_measurement_theta_min 2.24
_cell_volume 4619(3)
_computing_cell_refinement 'SAINT (Bruker, 2007)'
_computing_data_collection 'SMART (Bruker, 2007)'
_computing_data_reduction 'SAINT (Bruker, 2007)'
_computing_molecular_graphics 'XP in SHELXTL (Sheldrick, 2008)'
_computing_publication_material 'SHELXTL (Sheldrick, 2008)'
_computing_structure_refinement 'SHELXL97 (Sheldrick, 2008)'
_computing_structure_solution 'SHELXS97 (Sheldrick, 2008)'
_diffrn_ambient_temperature 292(2)
_diffrn_measured_fraction_theta_full 0.986
_diffrn_measured_fraction_theta_max 0.986
_diffrn_measurement_device_type 'Bruker APEX CCD'
_diffrn_measurement_method '\f and \w scans'
_diffrn_radiation_monochromator graphite
_diffrn_radiation_source 'fine-focus sealed tube'
_diffrn_radiation_type MoK\a
_diffrn_radiation_wavelength 0.71073
_diffrn_reflns_av_R_equivalents 0.1239
_diffrn_reflns_av_sigmaI/netI 0.0935
_diffrn_reflns_limit_h_max 19
_diffrn_reflns_limit_h_min -19
_diffrn_reflns_limit_k_max 29
_diffrn_reflns_limit_k_min -29
_diffrn_reflns_limit_l_max 19
_diffrn_reflns_limit_l_min -19
_diffrn_reflns_number 53044
_diffrn_reflns_theta_full 28.00
_diffrn_reflns_theta_max 28.00
_diffrn_reflns_theta_min 1.41
_exptl_absorpt_coefficient_mu 0.853
_exptl_absorpt_correction_T_max 0.8479
_exptl_absorpt_correction_T_min 0.7839
_exptl_absorpt_correction_type multi-scan
_exptl_absorpt_process_details '(SADABS; Sheldrick, 1996)'
_exptl_crystal_colour black
_exptl_crystal_density_diffrn 1.538
_exptl_crystal_density_method 'not measured'
_exptl_crystal_description block
_exptl_crystal_F_000 2168
_exptl_crystal_size_max 0.30
_exptl_crystal_size_mid 0.20
_exptl_crystal_size_min 0.20
_refine_diff_density_max 0.830
_refine_diff_density_min -0.823
_refine_ls_extinction_method none
_refine_ls_goodness_of_fit_ref 0.968
_refine_ls_hydrogen_treatment constr
_refine_ls_matrix_type full
_refine_ls_number_parameters 595
_refine_ls_number_reflns 10985
_refine_ls_number_restraints 0
_refine_ls_restrained_S_all 0.968
_refine_ls_R_factor_all 0.0948
_refine_ls_R_factor_gt 0.0570
_refine_ls_shift/su_max 0.001
_refine_ls_shift/su_mean 0.000
_refine_ls_structure_factor_coef Fsqd
_refine_ls_weighting_details 'calc w=1/[\s^2^(Fo^2^)+(0.0665P)^2^] where P=(Fo^2^+2Fc^2^)/3'
_refine_ls_weighting_scheme calc
_refine_ls_wR_factor_gt 0.1305
_refine_ls_wR_factor_ref 0.1404
_reflns_number_gt 7027
_reflns_number_total 10985
_reflns_threshold_expression I>2\s(I)
_cod_data_source_file hy2638.cif
_cod_data_source_block I
_cod_original_sg_symbol_H-M 'P 21/c'
_cod_database_code 2238745

loop_
_symmetry_equiv_pos_as_xyz
'x, y, z'
'-x, y+1/2, -z+1/2'
'-x, -y, -z'
'x, -y-1/2, z-1/2'

loop_
_atom_site_type_symbol
_atom_site_label
_atom_site_fract_x
_atom_site_fract_y
_atom_site_fract_z
_atom_site_U_iso_or_equiv
_atom_site_adp_type
_atom_site_calc_flag
_atom_site_refinement_flags
_atom_site_occupancy
_atom_site_symmetry_multiplicity
Ru Ru1 0.14140(2) 0.117675(14) 0.61008(2) 0.03605(11) Uani d . 1 1
Co Co1 0.39049(4) 0.07678(2) 0.78319(4) 0.03828(15) Uani d . 1 1
P P1 0.19282(7) 0.16321(4) 0.74190(7) 0.0360(2) Uani d . 1 1
P P2 0.20918(7) 0.02449(4) 0.63204(7) 0.0337(2) Uani d . 1 1
C C1 0.3097(3) 0.15053(16) 0.7960(3) 0.0380(9) Uani d . 1 1
C C2 0.3389(3) 0.12705(18) 0.8846(3) 0.0462(10) Uani d . 1 1
H H2 0.2982 0.1124 0.9319 0.055 Uiso calc R 1 1
C C3 0.4366(3) 0.1275(2) 0.8917(3) 0.0581(13) Uani d . 1 1
H H3 0.4751 0.1129 0.9447 0.070 Uiso calc R 1 1
C C4 0.4696(3) 0.15178(19) 0.8100(3) 0.0567(12) Uani d . 1 1
H H4 0.5346 0.1569 0.7960 0.068 Uiso calc R 1 1
C C5 0.3924(3) 0.16604(17) 0.7509(3) 0.0436(10) Uani d . 1 1
H H5 0.3948 0.1828 0.6884 0.052 Uiso calc R 1 1
C C6 0.3211(3) 0.01700(16) 0.6984(3) 0.0350(9) Uani d . 1 1
C C7 0.3373(3) -0.00824(17) 0.7877(3) 0.0422(10) Uani d . 1 1
H H7 0.2898 -0.0221 0.8287 0.051 Uiso calc R 1 1
C C8 0.4345(3) -0.00871(17) 0.8086(3) 0.0482(11) Uani d . 1 1
H H8 0.4651 -0.0231 0.8664 0.058 Uiso calc R 1 1
C C9 0.4790(3) 0.01508(19) 0.7328(3) 0.0477(11) Uani d . 1 1
H H9 0.5458 0.0202 0.7281 0.057 Uiso calc R 1 1
C C10 0.4090(3) 0.03187(17) 0.6650(3) 0.0401(9) Uani d . 1 1
H H10 0.4197 0.0506 0.6050 0.048 Uiso calc R 1 1
C C11 0.1157(3) 0.15023(18) 0.8351(3) 0.0425(10) Uani d . 1 1
C C12 0.0433(3) 0.1898(2) 0.8526(3) 0.0553(12) Uani d . 1 1
H H12 0.0391 0.2268 0.8220 0.066 Uiso calc R 1 1
C C13 -0.0219(4) 0.1747(3) 0.9148(4) 0.0734(16) Uani d . 1 1
H H13 -0.0703 0.2010 0.9256 0.088 Uiso calc R 1 1
C C14 -0.0144(4) 0.1201(3) 0.9607(4) 0.0820(18) Uani d . 1 1
H H14 -0.0580 0.1098 1.0030 0.098 Uiso calc R 1 1
C C15 0.0560(4) 0.0811(3) 0.9450(3) 0.0680(14) Uani d . 1 1
H H15 0.0605 0.0447 0.9774 0.082 Uiso calc R 1 1
C C16 0.1203(3) 0.0950(2) 0.8819(3) 0.0544(12) Uani d . 1 1
H H16 0.1671 0.0676 0.8704 0.065 Uiso calc R 1 1
C C17 0.2041(3) 0.24636(16) 0.7336(3) 0.0400(9) Uani d . 1 1
C C18 0.2074(3) 0.27338(18) 0.6493(3) 0.0529(11) Uani d . 1 1
H H18 0.2017 0.2498 0.5960 0.063 Uiso calc R 1 1
C C19 0.2189(4) 0.3351(2) 0.6418(4) 0.0695(15) Uani d . 1 1
H H19 0.2202 0.3531 0.5838 0.083 Uiso calc R 1 1
C C20 0.2283(4) 0.3701(2) 0.7201(4) 0.0629(13) Uani d . 1 1
H H20 0.2372 0.4117 0.7152 0.076 Uiso calc R 1 1
C C21 0.2247(3) 0.34435(19) 0.8036(4) 0.0588(12) Uani d . 1 1
H H21 0.2294 0.3684 0.8563 0.071 Uiso calc R 1 1
C C22 0.2141(3) 0.28226(17) 0.8121(3) 0.0480(10) Uani d . 1 1
H H22 0.2137 0.2646 0.8705 0.058 Uiso calc R 1 1
C C23 0.0623(3) -0.01639(19) 0.7322(3) 0.0487(11) Uani d . 1 1
H H23 0.0452 0.0243 0.7325 0.058 Uiso calc R 1 1
C C24 0.0082(3) -0.0594(2) 0.7768(3) 0.0597(13) Uani d . 1 1
H H24 -0.0447 -0.0474 0.8056 0.072 Uiso calc R 1 1
C C25 0.0341(4) -0.1183(2) 0.7774(3) 0.0622(13) Uani d . 1 1
H H25 -0.0009 -0.1469 0.8074 0.075 Uiso calc R 1 1
C C26 0.1117(4) -0.1362(2) 0.7340(3) 0.0632(13) Uani d . 1 1
H H26 0.1286 -0.1769 0.7343 0.076 Uiso calc R 1 1
C C27 0.1647(3) -0.09449(18) 0.6902(3) 0.0497(11) Uani d . 1 1
H H27 0.2174 -0.1072 0.6617 0.060 Uiso calc R 1 1
C C28 0.1404(3) -0.03386(16) 0.6880(3) 0.0363(9) Uani d . 1 1
C C29 0.2455(3) -0.01353(16) 0.5262(3) 0.0368(9) Uani d . 1 1
C C30 0.3125(3) -0.05909(19) 0.5276(3) 0.0496(11) Uani d . 1 1
H H30 0.3410 -0.0711 0.5836 0.059 Uiso calc R 1 1
C C31 0.3367(3) -0.0864(2) 0.4472(3) 0.0578(12) Uani d . 1 1
H H31 0.3811 -0.1168 0.4489 0.069 Uiso calc R 1 1
C C32 0.2961(3) -0.0690(2) 0.3658(3) 0.0576(13) Uani d . 1 1
H H32 0.3126 -0.0876 0.3114 0.069 Uiso calc R 1 1
C C33 0.2299(4) -0.0238(2) 0.3626(3) 0.0573(13) Uani d . 1 1
H H33 0.2022 -0.0119 0.3061 0.069 Uiso calc R 1 1
C C34 0.2053(3) 0.00331(18) 0.4428(3) 0.0452(10) Uani d . 1 1
H H34 0.1606 0.0336 0.4404 0.054 Uiso calc R 1 1
C C35 0.0200(3) 0.1807(2) 0.6062(3) 0.0556(12) Uani d . 1 1
H H35 0.0144 0.2174 0.6438 0.067 Uiso calc R 1 1
C C36 0.0550(3) 0.1781(2) 0.5183(4) 0.0664(14) Uani d . 1 1
H H36 0.0772 0.2126 0.4829 0.080 Uiso calc R 1 1
C C37 0.0423(3) 0.1183(3) 0.4852(3) 0.0649(14) Uani d . 1 1
H H37 0.0552 0.1037 0.4233 0.078 Uiso calc R 1 1
C C38 0.0024(3) 0.0849(2) 0.5544(4) 0.0599(13) Uani d . 1 1
H H38 -0.0164 0.0423 0.5493 0.072 Uiso calc R 1 1
C C39 -0.0132(3) 0.1223(2) 0.6284(4) 0.0565(12) Uani d . 1 1
H H39 -0.0450 0.1111 0.6841 0.068 Uiso calc R 1 1
C C40 0.2633(3) 0.13775(17) 0.5551(3) 0.0408(9) Uani d . 1 1
C C41 0.3350(3) 0.14961(19) 0.5204(3) 0.0479(10) Uani d . 1 1
C C42 0.4133(3) 0.16157(18) 0.4677(3) 0.0448(10) Uani d . 1 1
C C43 0.4693(3) 0.2130(2) 0.4812(3) 0.0526(11) Uani d . 1 1
H H43 0.4600 0.2384 0.5312 0.063 Uiso calc R 1 1
C C44 0.4361(3) 0.1232(2) 0.3974(3) 0.0560(12) Uani d . 1 1
H H44 0.4047 0.0866 0.3895 0.067 Uiso calc R 1 1
C C45 0.5371(3) 0.2267(2) 0.4227(3) 0.0533(11) Uani d . 1 1
H H45 0.5721 0.2615 0.4335 0.064 Uiso calc R 1 1
C C46 0.5042(3) 0.1380(2) 0.3387(3) 0.0591(13) Uani d . 1 1
H H46 0.5160 0.1114 0.2908 0.071 Uiso calc R 1 1
C C47 0.5560(3) 0.19053(17) 0.3475(3) 0.0458(10) Uani d . 1 1
C C48 0.6209(3) 0.20920(19) 0.2776(3) 0.0468(10) Uani d . 1 1
C C49 0.6845(3) 0.2560(2) 0.2922(3) 0.0519(11) Uani d . 1 1
H H49 0.6908 0.2740 0.3502 0.062 Uiso calc R 1 1
C C50 0.6177(4) 0.1824(2) 0.1926(3) 0.0635(13) Uani d . 1 1
H H50 0.5778 0.1499 0.1812 0.076 Uiso calc R 1 1
C C51 0.7380(3) 0.2762(2) 0.2233(3) 0.0567(12) Uani d . 1 1
H H51 0.7792 0.3079 0.2352 0.068 Uiso calc R 1 1
C C52 0.6720(4) 0.2021(2) 0.1229(3) 0.0642(13) Uani d . 1 1
H H52 0.6680 0.1826 0.0660 0.077 Uiso calc R 1 1
C C53 0.7318(3) 0.2501(2) 0.1363(3) 0.0556(12) Uani d . 1 1
C C54 0.7830(3) 0.2735(2) 0.0636(3) 0.0574(12) Uani d . 1 1
C C55 0.8215(4) 0.2942(2) 0.0036(4) 0.0694(14) Uani d . 1 1
H H55 0.8526 0.3110 -0.0450 0.083 Uiso calc R 1 1
F F1 0.2865(6) 0.6052(2) 0.5944(5) 0.277(5) Uani d . 1 1
F F2 0.3473(3) 0.5246(4) 0.6470(3) 0.229(4) Uani d . 1 1
F F3 0.2045(3) 0.5287(2) 0.6172(3) 0.1314(16) Uani d . 1 1
F F4 0.2322(3) 0.5580(3) 0.4767(3) 0.187(3) Uani d . 1 1
F F5 0.2957(5) 0.4787(2) 0.5262(4) 0.210(3) Uani d . 1 1
F F6 0.3773(3) 0.5565(3) 0.5076(3) 0.167(2) Uani d . 1 1
P P3 0.29026(9) 0.54231(6) 0.56284(9) 0.0591(3) Uani d . 1 1

loop_
_atom_site_aniso_label
_atom_site_aniso_U_11
_atom_site_aniso_U_22
_atom_site_aniso_U_33
_atom_site_aniso_U_12
_atom_site_aniso_U_13
_atom_site_aniso_U_23
Ru1 0.0413(2) 0.03140(18) 0.03518(18) 0.00285(14) -0.00097(13) -0.00073(13)
Co1 0.0426(3) 0.0310(3) 0.0405(3) -0.0005(2) -0.0048(2) -0.0036(2)
P1 0.0453(6) 0.0263(5) 0.0366(6) 0.0007(4) 0.0034(4) -0.0005(4)
P2 0.0384(6) 0.0290(5) 0.0334(5) -0.0014(4) -0.0001(4) -0.0019(4)
C1 0.048(2) 0.0259(19) 0.039(2) 0.0005(17) -0.0038(18) -0.0064(16)
C2 0.056(3) 0.045(2) 0.036(2) 0.000(2) -0.004(2) -0.0086(18)
C3 0.061(3) 0.053(3) 0.058(3) 0.005(2) -0.020(2) -0.019(2)
C4 0.057(3) 0.040(3) 0.072(3) -0.008(2) -0.007(3) -0.013(2)
C5 0.050(3) 0.028(2) 0.052(3) -0.0030(18) 0.000(2) -0.0036(18)
C6 0.043(2) 0.0270(19) 0.035(2) 0.0031(17) 0.0010(17) -0.0065(16)
C7 0.053(3) 0.031(2) 0.042(2) -0.0039(19) -0.0028(19) -0.0014(17)
C8 0.055(3) 0.033(2) 0.055(3) 0.008(2) -0.013(2) -0.0024(19)
C9 0.039(2) 0.042(2) 0.061(3) 0.0063(19) -0.001(2) -0.005(2)
C10 0.048(2) 0.040(2) 0.033(2) -0.0005(19) 0.0064(18) -0.0051(17)
C11 0.051(3) 0.038(2) 0.039(2) -0.007(2) 0.0022(19) -0.0083(18)
C12 0.058(3) 0.052(3) 0.057(3) -0.001(2) 0.011(2) -0.011(2)
C13 0.058(3) 0.085(4) 0.079(4) -0.002(3) 0.020(3) -0.028(3)
C14 0.083(4) 0.107(5) 0.058(3) -0.036(4) 0.022(3) -0.006(3)
C15 0.080(4) 0.068(3) 0.057(3) -0.020(3) 0.013(3) 0.006(3)
C16 0.065(3) 0.049(3) 0.051(3) -0.006(2) 0.014(2) 0.000(2)
C17 0.049(2) 0.0261(19) 0.045(2) -0.0007(17) 0.0024(19) -0.0019(17)
C18 0.076(3) 0.035(2) 0.048(3) 0.000(2) 0.009(2) 0.002(2)
C19 0.104(4) 0.043(3) 0.062(3) 0.004(3) 0.011(3) 0.015(2)
C20 0.082(4) 0.029(2) 0.078(4) -0.004(2) 0.007(3) -0.002(2)
C21 0.070(3) 0.036(2) 0.070(3) 0.001(2) -0.005(3) -0.007(2)
C22 0.061(3) 0.030(2) 0.052(3) 0.000(2) -0.003(2) -0.0024(19)
C23 0.059(3) 0.038(2) 0.050(3) -0.006(2) 0.008(2) 0.000(2)
C24 0.065(3) 0.059(3) 0.057(3) -0.006(3) 0.019(2) 0.006(2)
C25 0.076(4) 0.052(3) 0.059(3) -0.025(3) 0.002(3) 0.015(2)
C26 0.075(4) 0.041(3) 0.074(3) 0.001(2) 0.003(3) 0.010(2)
C27 0.054(3) 0.038(2) 0.057(3) 0.001(2) 0.006(2) 0.004(2)
C28 0.042(2) 0.033(2) 0.033(2) -0.0034(17) -0.0030(17) 0.0000(16)
C29 0.045(2) 0.0270(19) 0.039(2) -0.0061(17) 0.0075(18) -0.0035(16)
C30 0.057(3) 0.046(2) 0.045(3) 0.012(2) 0.000(2) -0.003(2)
C31 0.063(3) 0.052(3) 0.060(3) 0.004(2) 0.011(2) -0.013(2)
C32 0.079(4) 0.047(3) 0.049(3) -0.015(3) 0.024(3) -0.015(2)
C33 0.087(4) 0.050(3) 0.035(2) -0.015(3) 0.008(2) -0.002(2)
C34 0.062(3) 0.035(2) 0.040(2) -0.002(2) 0.003(2) -0.0006(18)
C35 0.053(3) 0.048(3) 0.065(3) 0.016(2) -0.007(2) -0.004(2)
C36 0.056(3) 0.070(4) 0.072(4) 0.018(3) -0.005(3) 0.032(3)
C37 0.063(3) 0.092(4) 0.038(3) 0.025(3) -0.013(2) -0.006(3)
C38 0.047(3) 0.053(3) 0.077(4) 0.002(2) -0.023(2) -0.012(3)
C39 0.041(3) 0.060(3) 0.068(3) 0.007(2) -0.004(2) -0.004(3)
C40 0.054(3) 0.030(2) 0.037(2) 0.0024(19) 0.000(2) -0.0008(17)
C41 0.053(3) 0.042(2) 0.049(3) 0.001(2) 0.002(2) 0.003(2)
C42 0.046(2) 0.038(2) 0.050(3) 0.0045(19) 0.001(2) 0.0121(19)
C43 0.060(3) 0.048(3) 0.050(3) -0.007(2) 0.008(2) 0.000(2)
C44 0.059(3) 0.041(3) 0.070(3) -0.002(2) 0.018(2) -0.003(2)
C45 0.061(3) 0.043(3) 0.057(3) -0.010(2) 0.005(2) 0.003(2)
C46 0.069(3) 0.040(2) 0.071(3) 0.002(2) 0.023(3) -0.007(2)
C47 0.051(3) 0.030(2) 0.057(3) 0.0036(19) 0.008(2) 0.0073(19)
C48 0.050(3) 0.039(2) 0.051(3) 0.005(2) 0.006(2) 0.002(2)
C49 0.056(3) 0.046(3) 0.054(3) 0.002(2) 0.008(2) -0.003(2)
C50 0.087(4) 0.049(3) 0.055(3) -0.012(3) 0.008(3) 0.001(2)
C51 0.053(3) 0.042(3) 0.076(3) -0.006(2) 0.006(2) 0.002(2)
C52 0.080(4) 0.060(3) 0.053(3) -0.009(3) 0.009(3) -0.004(2)
C53 0.056(3) 0.051(3) 0.061(3) 0.006(2) 0.012(2) 0.010(2)
C54 0.052(3) 0.059(3) 0.062(3) -0.001(2) 0.014(2) 0.001(2)
C55 0.064(3) 0.073(4) 0.072(4) -0.001(3) 0.013(3) 0.003(3)
F1 0.482(12) 0.096(4) 0.273(8) -0.076(6) 0.206(9) -0.089(4)
F2 0.097(3) 0.505(12) 0.081(3) 0.065(5) -0.039(2) -0.003(5)
F3 0.096(3) 0.205(5) 0.095(3) -0.009(3) 0.025(2) 0.032(3)
F4 0.115(3) 0.350(8) 0.095(3) 0.060(4) 0.009(3) 0.076(4)
F5 0.354(9) 0.087(3) 0.196(5) 0.015(4) 0.078(6) -0.036(3)
F6 0.098(3) 0.277(6) 0.130(4) -0.060(4) 0.047(3) -0.045(4)
P3 0.0619(8) 0.0657(9) 0.0492(7) -0.0020(7) -0.0004(6) -0.0108(6)

loop_
_atom_type_symbol
_atom_type_description
_atom_type_scat_dispersion_real
_atom_type_scat_dispersion_imag
_atom_type_scat_source
C C 0.0033 0.0016 'International Tables Vol C Tables 4.2.6.8 and 6.1.1.4'
H H 0.0000 0.0000 'International Tables Vol C Tables 4.2.6.8 and 6.1.1.4'
F F 0.0171 0.0103 'International Tables Vol C Tables 4.2.6.8 and 6.1.1.4'
P P 0.1023 0.0942 'International Tables Vol C Tables 4.2.6.8 and 6.1.1.4'
Co Co 0.3494 0.9721 'International Tables Vol C Tables 4.2.6.8 and 6.1.1.4'
Ru Ru -1.2594 0.8363 'International Tables Vol C Tables 4.2.6.8 and 6.1.1.4'

loop_
_geom_angle_atom_site_label_1
_geom_angle_atom_site_label_2
_geom_angle_atom_site_label_3
_geom_angle
C40 Ru1 C36 96.27(18)
C40 Ru1 C35 123.65(17)
C36 Ru1 C35 36.45(17)
C40 Ru1 C38 135.43(18)
C36 Ru1 C38 60.78(19)
C35 Ru1 C38 60.20(17)
C40 Ru1 C37 102.46(18)
C36 Ru1 C37 36.80(18)
C35 Ru1 C37 60.56(17)
C38 Ru1 C37 36.06(17)
C40 Ru1 P1 88.78(11)
C36 Ru1 P1 113.07(16)
C35 Ru1 P1 88.27(13)
C38 Ru1 P1 134.33(14)
C37 Ru1 P1 148.10(13)
C40 Ru1 C39 157.25(17)
C36 Ru1 C39 60.98(18)
C35 Ru1 C39 36.65(16)
C38 Ru1 C39 35.53(16)
C37 Ru1 C39 60.11(18)
P1 Ru1 C39 99.58(13)
C40 Ru1 P2 82.80(11)
C36 Ru1 P2 147.61(16)
C35 Ru1 P2 152.84(13)
C38 Ru1 P2 97.53(13)
C37 Ru1 P2 111.58(14)
P1 Ru1 P2 99.30(4)
C39 Ru1 P2 116.20(12)
C10 Co1 C2 164.59(17)
C10 Co1 C3 152.30(19)
C2 Co1 C3 41.09(18)
C10 Co1 C8 68.88(17)
C2 Co1 C8 120.47(18)
C3 Co1 C8 106.76(18)
C10 Co1 C1 125.43(16)
C2 Co1 C1 41.45(15)
C3 Co1 C1 69.56(17)
C8 Co1 C1 156.28(18)
C10 Co1 C5 106.20(17)
C2 Co1 C5 69.07(17)
C3 Co1 C5 68.38(19)
C8 Co1 C5 160.57(17)
C1 Co1 C5 41.59(16)
C10 Co1 C7 68.86(16)
C2 Co1 C7 109.24(17)
C3 Co1 C7 126.84(19)
C8 Co1 C7 41.21(16)
C1 Co1 C7 121.26(17)
C5 Co1 C7 156.32(16)
C10 Co1 C9 41.28(16)
C2 Co1 C9 153.59(17)
C3 Co1 C9 117.55(18)
C8 Co1 C9 40.54(17)
C1 Co1 C9 162.37(17)
C5 Co1 C9 123.54(18)
C7 Co1 C9 68.90(17)
C10 Co1 C6 41.26(15)
C2 Co1 C6 127.39(16)
C3 Co1 C6 164.92(19)
C8 Co1 C6 69.25(16)
C1 Co1 C6 107.91(15)
C5 Co1 C6 120.24(16)
C7 Co1 C6 40.83(15)
C9 Co1 C6 69.50(16)
C10 Co1 C4 117.67(18)
C2 Co1 C4 68.91(19)
C3 Co1 C4 40.51(18)
C8 Co1 C4 123.68(19)
C1 Co1 C4 69.59(18)
C5 Co1 C4 40.56(17)
C7 Co1 C4 162.61(18)
C9 Co1 C4 104.68(19)
C6 Co1 C4 153.82(18)
C11 P1 C17 105.32(18)
C11 P1 C1 104.20(19)
C17 P1 C1 95.50(17)
C11 P1 Ru1 111.73(13)
C17 P1 Ru1 114.52(13)
C1 P1 Ru1 123.24(12)
C28 P2 C29 103.37(17)
C28 P2 C6 100.88(17)
C29 P2 C6 96.40(17)
C28 P2 Ru1 116.76(13)
C29 P2 Ru1 115.46(13)
C6 P2 Ru1 120.66(12)
C2 C1 C5 106.3(4)
C2 C1 P1 131.2(3)
C5 C1 P1 122.6(3)
C2 C1 Co1 69.1(2)
C5 C1 Co1 69.4(2)
P1 C1 Co1 127.24(19)
C3 C2 C1 108.2(4)
C3 C2 Co1 69.5(2)
C1 C2 Co1 69.4(2)
C3 C2 H2 125.9
C1 C2 H2 125.9
Co1 C2 H2 125.9
C4 C3 C2 109.0(4)
C4 C3 Co1 70.6(3)
C2 C3 Co1 69.4(2)
C4 C3 H3 125.5
C2 C3 H3 125.5
Co1 C3 H3 125.5
C3 C4 C5 107.6(4)
C3 C4 Co1 68.9(3)
C5 C4 Co1 69.2(2)
C3 C4 H4 126.2
C5 C4 H4 126.2
Co1 C4 H4 126.2
C4 C5 C1 109.0(4)
C4 C5 Co1 70.3(2)
C1 C5 Co1 69.0(2)
C4 C5 H5 125.5
C1 C5 H5 125.5
Co1 C5 H5 125.5
C7 C6 C10 107.0(3)
C7 C6 P2 127.5(3)
C10 C6 P2 125.3(3)
C7 C6 Co1 69.5(2)
C10 C6 Co1 68.4(2)
P2 C6 Co1 130.49(19)
C6 C7 C8 108.2(4)
C6 C7 Co1 69.7(2)
C8 C7 Co1 69.0(2)
C6 C7 H7 125.9
C8 C7 H7 125.9
Co1 C7 H7 125.9
C9 C8 C7 108.7(4)
C9 C8 Co1 70.2(2)
C7 C8 Co1 69.8(2)
C9 C8 H8 125.7
C7 C8 H8 125.7
Co1 C8 H8 125.7
C8 C9 C10 107.3(4)
C8 C9 Co1 69.2(2)
C10 C9 Co1 68.5(2)
C8 C9 H9 126.3
C10 C9 H9 126.3
Co1 C9 H9 126.3
C9 C10 C6 108.8(3)
C9 C10 Co1 70.2(2)
C6 C10 Co1 70.3(2)
C9 C10 H10 125.6
C6 C10 H10 125.6
Co1 C10 H10 125.6
C16 C11 C12 118.3(4)
C16 C11 P1 118.9(3)
C12 C11 P1 122.1(3)
C13 C12 C11 120.9(5)
C13 C12 H12 119.6
C11 C12 H12 119.6
C14 C13 C12 119.2(5)
C14 C13 H13 120.4
C12 C13 H13 120.4
C15 C14 C13 120.8(5)
C15 C14 H14 119.6
C13 C14 H14 119.6
C14 C15 C16 120.6(5)
C14 C15 H15 119.7
C16 C15 H15 119.7
C15 C16 C11 120.1(5)
C15 C16 H16 119.9
C11 C16 H16 119.9
C18 C17 C22 118.6(4)
C18 C17 P1 120.0(3)
C22 C17 P1 121.3(3)
C17 C18 C19 120.9(4)
C17 C18 H18 119.6
C19 C18 H18 119.6
C20 C19 C18 119.8(5)
C20 C19 H19 120.1
C18 C19 H19 120.1
C21 C20 C19 120.1(4)
C21 C20 H20 119.9
C19 C20 H20 119.9
C20 C21 C22 120.6(4)
C20 C21 H21 119.7
C22 C21 H21 119.7
C21 C22 C17 119.9(4)
C21 C22 H22 120.0
C17 C22 H22 120.0
C28 C23 C24 120.8(4)
C28 C23 H23 119.6
C24 C23 H23 119.6
C25 C24 C23 119.4(5)
C25 C24 H24 120.3
C23 C24 H24 120.3
C24 C25 C26 120.4(4)
C24 C25 H25 119.8
C26 C25 H25 119.8
C27 C26 C25 120.6(4)
C27 C26 H26 119.7
C25 C26 H26 119.7
C26 C27 C28 120.8(4)
C26 C27 H27 119.6
C28 C27 H27 119.6
C27 C28 C23 118.1(4)
C27 C28 P2 122.9(3)
C23 C28 P2 118.9(3)
C34 C29 C30 118.2(4)
C34 C29 P2 119.0(3)
C30 C29 P2 122.8(3)
C31 C30 C29 120.7(4)
C31 C30 H30 119.6
C29 C30 H30 119.6
C32 C31 C30 120.0(4)
C32 C31 H31 120.0
C30 C31 H31 120.0
C31 C32 C33 120.4(4)
C31 C32 H32 119.8
C33 C32 H32 119.8
C34 C33 C32 119.8(4)
C34 C33 H33 120.1
C32 C33 H33 120.1
C29 C34 C33 120.9(4)
C29 C34 H34 119.6
C33 C34 H34 119.6
C36 C35 C39 108.2(4)
C36 C35 Ru1 71.1(3)
C39 C35 Ru1 72.9(3)
C36 C35 H35 125.8
C39 C35 H35 125.8
Ru1 C35 H35 125.8
C35 C36 C37 107.5(5)
C35 C36 Ru1 72.5(3)
C37 C36 Ru1 72.7(3)
C35 C36 H36 126.0
C37 C36 H36 126.0
Ru1 C36 H36 126.0
C38 C37 C36 107.5(4)
C38 C37 Ru1 71.9(3)
C36 C37 Ru1 70.5(3)
C38 C37 H37 126.2
C36 C37 H37 126.2
Ru1 C37 H37 126.2
C39 C38 C37 109.6(4)
C39 C38 Ru1 73.1(3)
C37 C38 Ru1 72.0(3)
C39 C38 H38 125.1
C37 C38 H38 125.1
Ru1 C38 H38 125.1
C38 C39 C35 107.1(5)
C38 C39 Ru1 71.4(3)
C35 C39 Ru1 70.5(3)
C38 C39 H39 126.4
C35 C39 H39 126.4
Ru1 C39 H39 126.4
C41 C40 Ru1 178.6(4)
C40 C41 C42 172.2(5)
C44 C42 C43 116.3(4)
C44 C42 C41 120.6(4)
C43 C42 C41 123.1(4)
C45 C43 C42 121.4(4)
C45 C43 H43 119.3
C42 C43 H43 119.3
C46 C44 C42 121.1(4)
C46 C44 H44 119.4
C42 C44 H44 119.4
C43 C45 C47 122.6(4)
C43 C45 H45 118.7
C47 C45 H45 118.7
C44 C46 C47 123.1(4)
C44 C46 H46 118.4
C47 C46 H46 118.4
C46 C47 C45 115.1(4)
C46 C47 C48 122.2(4)
C45 C47 C48 122.4(4)
C50 C48 C49 116.7(4)
C50 C48 C47 120.3(4)
C49 C48 C47 122.9(4)
C51 C49 C48 121.7(4)
C51 C49 H49 119.1
C48 C49 H49 119.1
C48 C50 C52 121.9(5)
C48 C50 H50 119.0
C52 C50 H50 119.0
C49 C51 C53 121.1(4)
C49 C51 H51 119.5
C53 C51 H51 119.5
C53 C52 C50 121.2(5)
C53 C52 H52 119.4
C50 C52 H52 119.4
C52 C53 C51 117.3(4)
C52 C53 C54 121.8(5)
C51 C53 C54 120.9(4)
C55 C54 C53 177.0(6)
C54 C55 H55 180.0
F1 P3 F2 91.3(4)
F1 P3 F5 177.3(4)
F2 P3 F5 90.4(4)
F1 P3 F4 90.7(5)
F2 P3 F4 178.0(4)
F5 P3 F4 87.7(4)
F1 P3 F3 88.9(3)
F2 P3 F3 87.6(3)
F5 P3 F3 93.2(3)
F4 P3 F3 92.1(2)
F1 P3 F6 90.9(3)
F2 P3 F6 92.5(3)
F5 P3 F6 87.0(3)
F4 P3 F6 87.8(3)
F3 P3 F6 179.8(3)

loop_
_geom_bond_atom_site_label_1
_geom_bond_atom_site_label_2
_geom_bond_distance
Ru1 C40 2.022(4)
Ru1 C36 2.222(4)
Ru1 C35 2.240(4)
Ru1 C38 2.248(4)
Ru1 C37 2.249(4)
Ru1 P1 2.2497(12)
Ru1 C39 2.271(5)
Ru1 P2 2.2924(12)
Co1 C10 2.008(4)
Co1 C2 2.014(4)
Co1 C3 2.015(4)
Co1 C8 2.017(4)
Co1 C1 2.018(4)
Co1 C5 2.024(4)
Co1 C7 2.029(4)
Co1 C9 2.030(4)
Co1 C6 2.032(4)
Co1 C4 2.038(4)
P1 C11 1.818(4)
P1 C17 1.845(4)
P1 C1 1.850(4)
P2 C28 1.840(4)
P2 C29 1.847(4)
P2 C6 1.849(4)
C1 C2 1.427(5)
C1 C5 1.435(6)
C2 C3 1.414(6)
C2 H2 0.9800
C3 C4 1.403(7)
C3 H3 0.9800
C4 C5 1.408(6)
C4 H4 0.9800
C5 H5 0.9800
C6 C7 1.416(5)
C6 C10 1.423(5)
C7 C8 1.424(6)
C7 H7 0.9800
C8 C9 1.402(6)
C8 H8 0.9800
C9 C10 1.423(5)
C9 H9 0.9800
C10 H10 0.9800
C11 C16 1.393(6)
C11 C12 1.397(6)
C12 C13 1.379(7)
C12 H12 0.9300
C13 C14 1.377(8)
C13 H13 0.9300
C14 C15 1.362(8)
C14 H14 0.9300
C15 C16 1.374(6)
C15 H15 0.9300
C16 H16 0.9300
C17 C18 1.362(5)
C17 C22 1.387(5)
C18 C19 1.377(6)
C18 H18 0.9300
C19 C20 1.372(7)
C19 H19 0.9300
C20 C21 1.339(6)
C20 H20 0.9300
C21 C22 1.384(6)
C21 H21 0.9300
C22 H22 0.9300
C23 C28 1.383(6)
C23 C24 1.408(6)
C23 H23 0.9300
C24 C25 1.353(6)
C24 H24 0.9300
C25 C26 1.374(7)
C25 H25 0.9300
C26 C27 1.373(6)
C26 H26 0.9300
C27 C28 1.383(5)
C27 H27 0.9300
C29 C34 1.365(5)
C29 C30 1.396(5)
C30 C31 1.372(6)
C30 H30 0.9300
C31 C32 1.346(6)
C31 H31 0.9300
C32 C33 1.381(7)
C32 H32 0.9300
C33 C34 1.370(6)
C33 H33 0.9300
C34 H34 0.9300
C35 C36 1.395(7)
C35 C39 1.418(6)
C35 H35 0.9800
C36 C37 1.412(7)
C36 H36 0.9800
C37 C38 1.392(7)
C37 H37 0.9800
C38 C39 1.379(6)
C38 H38 0.9800
C39 H39 0.9800
C40 C41 1.205(6)
C41 C42 1.424(6)
C42 C44 1.378(6)
C42 C43 1.402(6)
C43 C45 1.363(6)
C43 H43 0.9300
C44 C46 1.374(6)
C44 H44 0.9300
C45 C47 1.388(6)
C45 H45 0.9300
C46 C47 1.383(6)
C46 H46 0.9300
C47 C48 1.474(6)
C48 C50 1.365(6)
C48 C49 1.392(6)
C49 C51 1.368(6)
C49 H49 0.9300
C50 C52 1.380(6)
C50 H50 0.9300
C51 C53 1.384(6)
C51 H51 0.9300
C52 C53 1.374(7)
C52 H52 0.9300
C53 C54 1.416(6)
C54 C55 1.151(6)
C55 H55 0.9300
F1 P3 1.461(5)
F2 P3 1.489(4)
F3 P3 1.534(4)
F4 P3 1.508(4)
F5 P3 1.502(5)
F6 P3 1.558(4)

loop_
_geom_hbond_atom_site_label_D
_geom_hbond_atom_site_label_H
_geom_hbond_atom_site_label_A
_geom_hbond_site_symmetry_A
_geom_hbond_distance_DH
_geom_hbond_distance_HA
_geom_hbond_distance_DA
_geom_hbond_angle_DHA
C2 H2 F5 4_566 0.98 2.43 3.189(6) 133.8
C3 H3 F6 2_646 0.98 2.54 3.383(6) 144.2
C7 H7 F4 4_566 0.98 2.47 3.383(7) 154.7
C9 H9 F2 2_646 0.98 2.32 2.993(6) 124.9

loop_
_geom_torsion_atom_site_label_1
_geom_torsion_atom_site_label_2
_geom_torsion_atom_site_label_3
_geom_torsion_atom_site_label_4
_geom_torsion
C40 Ru1 P1 C11 -170.70(18)
C36 Ru1 P1 C11 93.0(2)
C35 Ru1 P1 C11 65.6(2)
C38 Ru1 P1 C11 22.0(2)
C37 Ru1 P1 C11 77.3(3)
C39 Ru1 P1 C11 30.58(19)
P2 Ru1 P1 C11 -88.19(15)
C40 Ru1 P1 C17 69.67(18)
C36 Ru1 P1 C17 -26.6(2)
C35 Ru1 P1 C17 -54.06(19)
C38 Ru1 P1 C17 -97.6(2)
C37 Ru1 P1 C17 -42.3(3)
C39 Ru1 P1 C17 -89.06(19)
P2 Ru1 P1 C17 152.17(15)
C40 Ru1 P1 C1 -45.47(19)
C36 Ru1 P1 C1 -141.8(2)
C35 Ru1 P1 C1 -169.2(2)
C38 Ru1 P1 C1 147.2(2)
C37 Ru1 P1 C1 -157.4(3)
C39 Ru1 P1 C1 155.8(2)
P2 Ru1 P1 C1 37.03(16)
C40 Ru1 P2 C28 179.47(17)
C36 Ru1 P2 C28 -90.2(3)
C35 Ru1 P2 C28 -12.7(3)
C38 Ru1 P2 C28 -45.49(19)
C37 Ru1 P2 C28 -79.9(2)
P1 Ru1 P2 C28 91.89(14)
C39 Ru1 P2 C28 -13.7(2)
C40 Ru1 P2 C29 -58.74(18)
C36 Ru1 P2 C29 31.6(3)
C35 Ru1 P2 C29 109.1(3)
C38 Ru1 P2 C29 76.3(2)
C37 Ru1 P2 C29 41.9(2)
P1 Ru1 P2 C29 -146.32(14)
C39 Ru1 P2 C29 108.1(2)
C40 Ru1 P2 C6 56.46(18)
C36 Ru1 P2 C6 146.8(3)
C35 Ru1 P2 C6 -135.7(3)
C38 Ru1 P2 C6 -168.5(2)
C37 Ru1 P2 C6 157.1(2)
P1 Ru1 P2 C6 -31.11(15)
C39 Ru1 P2 C6 -136.7(2)
C11 P1 C1 C2 9.0(4)
C17 P1 C1 C2 116.4(4)
Ru1 P1 C1 C2 -119.5(3)
C11 P1 C1 C5 -169.1(3)
C17 P1 C1 C5 -61.8(3)
Ru1 P1 C1 C5 62.4(3)
C11 P1 C1 Co1 103.1(3)
C17 P1 C1 Co1 -149.6(3)
Ru1 P1 C1 Co1 -25.4(3)
C10 Co1 C1 C2 169.0(2)
C3 Co1 C1 C2 -37.5(3)
C8 Co1 C1 C2 47.7(5)
C5 Co1 C1 C2 -117.6(3)
C7 Co1 C1 C2 84.0(3)
C9 Co1 C1 C2 -154.7(5)
C6 Co1 C1 C2 126.7(2)
C4 Co1 C1 C2 -80.9(3)
C10 Co1 C1 C5 -73.4(3)
C2 Co1 C1 C5 117.6(3)
C3 Co1 C1 C5 80.1(3)
C8 Co1 C1 C5 165.3(4)
C7 Co1 C1 C5 -158.4(2)
C9 Co1 C1 C5 -37.1(6)
C6 Co1 C1 C5 -115.7(2)
C4 Co1 C1 C5 36.7(2)
C10 Co1 C1 P1 42.5(3)
C2 Co1 C1 P1 -126.5(4)
C3 Co1 C1 P1 -164.0(3)
C8 Co1 C1 P1 -78.8(5)
C5 Co1 C1 P1 115.9(4)
C7 Co1 C1 P1 -42.6(3)
C9 Co1 C1 P1 78.8(6)
C6 Co1 C1 P1 0.2(3)
C4 Co1 C1 P1 152.6(3)
C5 C1 C2 C3 -1.0(4)
P1 C1 C2 C3 -179.3(3)
Co1 C1 C2 C3 58.8(3)
C5 C1 C2 Co1 -59.8(2)
P1 C1 C2 Co1 121.8(3)
C10 Co1 C2 C3 -155.4(6)
C8 Co1 C2 C3 80.5(3)
C1 Co1 C2 C3 -119.7(4)
C5 Co1 C2 C3 -80.7(3)
C7 Co1 C2 C3 124.5(3)
C9 Co1 C2 C3 43.4(5)
C6 Co1 C2 C3 166.6(3)
C4 Co1 C2 C3 -37.1(3)
C10 Co1 C2 C1 -35.7(7)
C3 Co1 C2 C1 119.7(4)
C8 Co1 C2 C1 -159.8(2)
C5 Co1 C2 C1 39.0(2)
C7 Co1 C2 C1 -115.8(2)
C9 Co1 C2 C1 163.1(4)
C6 Co1 C2 C1 -73.7(3)
C4 Co1 C2 C1 82.6(3)
C1 C2 C3 C4 1.0(5)
Co1 C2 C3 C4 59.8(3)
C1 C2 C3 Co1 -58.8(3)
C10 Co1 C3 C4 46.3(5)
C2 Co1 C3 C4 -120.0(4)
C8 Co1 C3 C4 122.6(3)
C1 Co1 C3 C4 -82.1(3)
C5 Co1 C3 C4 -37.4(3)
C7 Co1 C3 C4 163.5(3)
C9 Co1 C3 C4 80.2(3)
C6 Co1 C3 C4 -165.1(6)
C10 Co1 C3 C2 166.2(3)
C8 Co1 C3 C2 -117.4(3)
C1 Co1 C3 C2 37.8(3)
C5 Co1 C3 C2 82.5(3)
C7 Co1 C3 C2 -76.5(3)
C9 Co1 C3 C2 -159.9(3)
C6 Co1 C3 C2 -45.2(8)
C4 Co1 C3 C2 120.0(4)
C2 C3 C4 C5 -0.6(5)
Co1 C3 C4 C5 58.5(3)
C2 C3 C4 Co1 -59.1(3)
C10 Co1 C4 C3 -157.7(3)
C2 Co1 C4 C3 37.6(3)
C8 Co1 C4 C3 -75.7(3)
C1 Co1 C4 C3 82.1(3)
C5 Co1 C4 C3 119.7(4)
C7 Co1 C4 C3 -49.5(7)
C9 Co1 C4 C3 -115.4(3)
C6 Co1 C4 C3 171.3(3)
C10 Co1 C4 C5 82.6(3)
C2 Co1 C4 C5 -82.1(3)
C3 Co1 C4 C5 -119.7(4)
C8 Co1 C4 C5 164.6(3)
C1 Co1 C4 C5 -37.6(3)
C7 Co1 C4 C5 -169.2(5)
C9 Co1 C4 C5 124.9(3)
C6 Co1 C4 C5 51.6(5)
C3 C4 C5 C1 0.0(5)
Co1 C4 C5 C1 58.2(3)
C3 C4 C5 Co1 -58.3(3)
C2 C1 C5 C4 0.6(4)
P1 C1 C5 C4 179.2(3)
Co1 C1 C5 C4 -59.0(3)
C2 C1 C5 Co1 59.6(3)
P1 C1 C5 Co1 -121.8(3)
C10 Co1 C5 C4 -113.9(3)
C2 Co1 C5 C4 81.6(3)
C3 Co1 C5 C4 37.4(3)
C8 Co1 C5 C4 -41.6(6)
C1 Co1 C5 C4 120.5(4)
C7 Co1 C5 C4 172.0(4)
C9 Co1 C5 C4 -72.1(3)
C6 Co1 C5 C4 -156.4(3)
C10 Co1 C5 C1 125.6(2)
C2 Co1 C5 C1 -38.9(2)
C3 Co1 C5 C1 -83.2(3)
C8 Co1 C5 C1 -162.1(5)
C7 Co1 C5 C1 51.4(5)
C9 Co1 C5 C1 167.3(2)
C6 Co1 C5 C1 83.1(3)
C4 Co1 C5 C1 -120.5(4)
C28 P2 C6 C7 -21.7(4)
C29 P2 C6 C7 -126.7(3)
Ru1 P2 C6 C7 108.6(3)
C28 P2 C6 C10 153.3(3)
C29 P2 C6 C10 48.3(3)
Ru1 P2 C6 C10 -76.4(3)
C28 P2 C6 Co1 -116.0(3)
C29 P2 C6 Co1 139.0(3)
Ru1 P2 C6 Co1 14.3(3)
C10 Co1 C6 C7 118.9(3)
C2 Co1 C6 C7 -75.5(3)
C3 Co1 C6 C7 -39.6(7)
C8 Co1 C6 C7 37.6(2)
C1 Co1 C6 C7 -117.4(2)
C5 Co1 C6 C7 -161.2(2)
C9 Co1 C6 C7 81.1(3)
C4 Co1 C6 C7 162.6(4)
C2 Co1 C6 C10 165.6(2)
C3 Co1 C6 C10 -158.5(6)
C8 Co1 C6 C10 -81.2(3)
C1 Co1 C6 C10 123.7(2)
C5 Co1 C6 C10 79.9(3)
C7 Co1 C6 C10 -118.9(3)
C9 Co1 C6 C10 -37.8(2)
C4 Co1 C6 C10 43.7(5)
C10 Co1 C6 P2 -118.7(4)
C2 Co1 C6 P2 46.9(3)
C3 Co1 C6 P2 82.8(7)
C8 Co1 C6 P2 160.0(3)
C1 Co1 C6 P2 5.0(3)
C5 Co1 C6 P2 -38.8(3)
C7 Co1 C6 P2 122.4(4)
C9 Co1 C6 P2 -156.5(3)
C4 Co1 C6 P2 -75.0(5)
C10 C6 C7 C8 0.0(4)
P2 C6 C7 C8 175.7(3)
Co1 C6 C7 C8 -58.4(3)
C10 C6 C7 Co1 58.4(2)
P2 C6 C7 Co1 -125.9(3)
C10 Co1 C7 C6 -38.3(2)
C2 Co1 C7 C6 125.4(2)
C3 Co1 C7 C6 168.0(2)
C8 Co1 C7 C6 -119.9(4)
C1 Co1 C7 C6 81.2(3)
C5 Co1 C7 C6 43.8(5)
C9 Co1 C7 C6 -82.7(2)
C4 Co1 C7 C6 -153.8(6)
C10 Co1 C7 C8 81.7(3)
C2 Co1 C7 C8 -114.6(3)
C3 Co1 C7 C8 -72.0(3)
C1 Co1 C7 C8 -158.8(2)
C5 Co1 C7 C8 163.8(4)
C9 Co1 C7 C8 37.3(2)
C6 Co1 C7 C8 119.9(4)
C4 Co1 C7 C8 -33.9(7)
C6 C7 C8 C9 -0.9(4)
Co1 C7 C8 C9 -59.7(3)
C6 C7 C8 Co1 58.8(3)
C10 Co1 C8 C9 38.0(2)
C2 Co1 C8 C9 -155.6(2)
C3 Co1 C8 C9 -113.0(3)
C1 Co1 C8 C9 169.8(4)
C5 Co1 C8 C9 -40.7(6)
C7 Co1 C8 C9 119.6(4)
C6 Co1 C8 C9 82.3(3)
C4 Co1 C8 C9 -71.9(3)
C10 Co1 C8 C7 -81.6(3)
C2 Co1 C8 C7 84.7(3)
C3 Co1 C8 C7 127.3(3)
C1 Co1 C8 C7 50.1(5)
C5 Co1 C8 C7 -160.3(5)
C9 Co1 C8 C7 -119.6(4)
C6 Co1 C8 C7 -37.3(2)
C4 Co1 C8 C7 168.5(3)
C7 C8 C9 C10 1.4(5)
Co1 C8 C9 C10 -58.1(3)
C7 C8 C9 Co1 59.5(3)
C10 Co1 C9 C8 -119.4(4)
C2 Co1 C9 C8 53.1(5)
C3 Co1 C9 C8 83.7(3)
C1 Co1 C9 C8 -166.3(5)
C5 Co1 C9 C8 164.9(2)
C7 Co1 C9 C8 -37.9(2)
C6 Co1 C9 C8 -81.7(3)
C4 Co1 C9 C8 125.1(3)
C2 Co1 C9 C10 172.6(3)
C3 Co1 C9 C10 -156.9(3)
C8 Co1 C9 C10 119.4(4)
C1 Co1 C9 C10 -46.9(6)
C5 Co1 C9 C10 -75.6(3)
C7 Co1 C9 C10 81.6(3)
C6 Co1 C9 C10 37.8(2)
C4 Co1 C9 C10 -115.4(3)
C8 C9 C10 C6 -1.3(4)
Co1 C9 C10 C6 -59.9(3)
C8 C9 C10 Co1 58.6(3)
C7 C6 C10 C9 0.8(4)
P2 C6 C10 C9 -175.0(3)
Co1 C6 C10 C9 59.8(3)
C7 C6 C10 Co1 -59.0(2)
P2 C6 C10 Co1 125.2(3)
C2 Co1 C10 C9 -167.5(6)
C3 Co1 C10 C9 48.6(5)
C8 Co1 C10 C9 -37.4(2)
C1 Co1 C10 C9 164.3(2)
C5 Co1 C10 C9 122.8(3)
C7 Co1 C10 C9 -81.7(3)
C6 Co1 C10 C9 -119.6(3)
C4 Co1 C10 C9 80.6(3)
C2 Co1 C10 C6 -47.9(7)
C3 Co1 C10 C6 168.1(4)
C8 Co1 C10 C6 82.2(2)
C1 Co1 C10 C6 -76.2(3)
C5 Co1 C10 C6 -117.7(2)
C7 Co1 C10 C6 37.9(2)
C9 Co1 C10 C6 119.6(3)
C4 Co1 C10 C6 -159.8(2)
C17 P1 C11 C16 -155.7(3)
C1 P1 C11 C16 -55.8(4)
Ru1 P1 C11 C16 79.4(3)
C17 P1 C11 C12 33.6(4)
C1 P1 C11 C12 133.5(3)
Ru1 P1 C11 C12 -91.3(3)
C16 C11 C12 C13 0.0(7)
P1 C11 C12 C13 170.7(4)
C11 C12 C13 C14 0.8(7)
C12 C13 C14 C15 -0.4(8)
C13 C14 C15 C16 -1.0(8)
C14 C15 C16 C11 1.8(8)
C12 C11 C16 C15 -1.3(7)
P1 C11 C16 C15 -172.4(4)
C11 P1 C17 C18 -141.5(4)
C1 P1 C17 C18 112.2(4)
Ru1 P1 C17 C18 -18.3(4)
C11 P1 C17 C22 41.9(4)
C1 P1 C17 C22 -64.5(4)
Ru1 P1 C17 C22 165.0(3)
C22 C17 C18 C19 -1.0(7)
P1 C17 C18 C19 -177.8(4)
C17 C18 C19 C20 0.8(8)
C18 C19 C20 C21 -1.2(8)
C19 C20 C21 C22 1.8(8)
C20 C21 C22 C17 -2.1(7)
C18 C17 C22 C21 1.7(7)
P1 C17 C22 C21 178.4(4)
C28 C23 C24 C25 1.0(7)
C23 C24 C25 C26 -0.7(8)
C24 C25 C26 C27 0.6(8)
C25 C26 C27 C28 -0.7(7)
C26 C27 C28 C23 0.9(6)
C26 C27 C28 P2 179.0(3)
C24 C23 C28 C27 -1.1(6)
C24 C23 C28 P2 -179.2(3)
C29 P2 C28 C27 39.7(4)
C6 P2 C28 C27 -59.7(4)
Ru1 P2 C28 C27 167.6(3)
C29 P2 C28 C23 -142.2(3)
C6 P2 C28 C23 118.4(3)
Ru1 P2 C28 C23 -14.3(4)
C28 P2 C29 C34 107.2(3)
C6 P2 C29 C34 -150.0(3)
Ru1 P2 C29 C34 -21.5(4)
C28 P2 C29 C30 -72.7(4)
C6 P2 C29 C30 30.1(4)
Ru1 P2 C29 C30 158.6(3)
C34 C29 C30 C31 -0.4(6)
P2 C29 C30 C31 179.5(3)
C29 C30 C31 C32 0.4(7)
C30 C31 C32 C33 0.0(7)
C31 C32 C33 C34 -0.3(7)
C30 C29 C34 C33 0.1(6)
P2 C29 C34 C33 -179.8(3)
C32 C33 C34 C29 0.2(7)
C40 Ru1 C35 C36 47.1(4)
C38 Ru1 C35 C36 -80.1(3)
C37 Ru1 C35 C36 -38.4(3)
P1 Ru1 C35 C36 134.5(3)
C39 Ru1 C35 C36 -116.9(4)
P2 Ru1 C35 C36 -118.3(4)
C40 Ru1 C35 C39 164.0(3)
C36 Ru1 C35 C39 116.9(4)
C38 Ru1 C35 C39 36.7(3)
C37 Ru1 C35 C39 78.5(3)
P1 Ru1 C35 C39 -108.6(3)
P2 Ru1 C35 C39 -1.5(5)
C39 C35 C36 C37 0.9(5)
Ru1 C35 C36 C37 64.7(3)
C39 C35 C36 Ru1 -63.8(3)
C40 Ru1 C36 C35 -142.2(3)
C38 Ru1 C36 C35 78.4(3)
C37 Ru1 C36 C35 115.4(4)
P1 Ru1 C36 C35 -50.8(3)
C39 Ru1 C36 C35 37.5(3)
P2 Ru1 C36 C35 131.4(3)
C40 Ru1 C36 C37 102.4(3)
C35 Ru1 C36 C37 -115.4(4)
C38 Ru1 C36 C37 -37.0(3)
P1 Ru1 C36 C37 -166.2(3)
C39 Ru1 C36 C37 -77.9(3)
P2 Ru1 C36 C37 16.0(5)
C35 C36 C37 C38 -1.8(5)
Ru1 C36 C37 C38 62.8(3)
C35 C36 C37 Ru1 -64.6(3)
C40 Ru1 C37 C38 159.4(3)
C36 Ru1 C37 C38 -116.8(4)
C35 Ru1 C37 C38 -78.8(3)
P1 Ru1 C37 C38 -92.3(4)
C39 Ru1 C37 C38 -36.4(3)
P2 Ru1 C37 C38 72.3(3)
C40 Ru1 C37 C36 -83.8(3)
C35 Ru1 C37 C36 38.0(3)
C38 Ru1 C37 C36 116.8(4)
P1 Ru1 C37 C36 24.5(5)
C39 Ru1 C37 C36 80.5(3)
P2 Ru1 C37 C36 -170.9(3)
C36 C37 C38 C39 2.0(5)
Ru1 C37 C38 C39 63.9(3)
C36 C37 C38 Ru1 -61.9(3)
C40 Ru1 C38 C39 -147.1(3)
C36 Ru1 C38 C39 -80.0(3)
C35 Ru1 C38 C39 -37.9(3)
C37 Ru1 C38 C39 -117.8(4)
P1 Ru1 C38 C39 14.6(4)
P2 Ru1 C38 C39 125.5(3)
C40 Ru1 C38 C37 -29.3(4)
C36 Ru1 C38 C37 37.8(3)
C35 Ru1 C38 C37 79.9(3)
P1 Ru1 C38 C37 132.4(3)
C39 Ru1 C38 C37 117.8(4)
P2 Ru1 C38 C37 -116.7(3)
C37 C38 C39 C35 -1.5(5)
Ru1 C38 C39 C35 61.8(3)
C37 C38 C39 Ru1 -63.2(3)
C36 C35 C39 C38 0.3(5)
Ru1 C35 C39 C38 -62.3(3)
C36 C35 C39 Ru1 62.7(3)
C40 Ru1 C39 C38 80.3(5)
C36 Ru1 C39 C38 79.4(3)
C35 Ru1 C39 C38 116.7(4)
C37 Ru1 C39 C38 36.9(3)
P1 Ru1 C39 C38 -169.4(3)
P2 Ru1 C39 C38 -64.0(3)
C40 Ru1 C39 C35 -36.4(6)
C36 Ru1 C39 C35 -37.3(3)
C38 Ru1 C39 C35 -116.7(4)
C37 Ru1 C39 C35 -79.8(3)
P1 Ru1 C39 C35 73.8(3)
P2 Ru1 C39 C35 179.2(2)
C44 C42 C43 C45 5.5(6)
C41 C42 C43 C45 -172.3(4)
C43 C42 C44 C46 -6.0(7)
C41 C42 C44 C46 171.8(4)
C42 C43 C45 C47 -1.0(7)
C42 C44 C46 C47 2.1(8)
C44 C46 C47 C45 2.5(7)
C44 C46 C47 C48 -172.5(5)
C43 C45 C47 C46 -3.1(7)
C43 C45 C47 C48 172.0(4)
C46 C47 C48 C50 14.1(7)
C45 C47 C48 C50 -160.5(4)
C46 C47 C48 C49 -169.0(4)
C45 C47 C48 C49 16.3(6)
C50 C48 C49 C51 3.1(7)
C47 C48 C49 C51 -173.9(4)
C49 C48 C50 C52 -2.6(7)
C47 C48 C50 C52 174.5(4)
C48 C49 C51 C53 -0.9(7)
C48 C50 C52 C53 -0.2(8)
C50 C52 C53 C51 2.5(7)
C50 C52 C53 C54 -175.5(5)
C49 C51 C53 C52 -2.0(7)
C49 C51 C53 C54 176.1(4)
